data_2223472
loop_
_publ_author_name
'Shen, Su-Mei'

_publ_section_title
;
 1<i>H</i>-Imidazo[4,5-<i>f</i>][1,10]phenanthrolin-7-ium perchlorate
 monohydrate
;
_journal_coeditor_code LH2890
_journal_issue 10
_journal_name_full 'Acta Crystallographica Section E'
_journal_page_first o2332
_journal_paper_doi 10.1107/S1600536809034576
_journal_volume 65
_journal_year 2009
_chemical_formula_iupac 'C13 H9 N4 +, Cl O4 -, H2 O'
_chemical_formula_moiety 'C13 H9 N4 +, Cl O4 -, H2 O'
_chemical_formula_sum 'C13 H11 Cl N4 O5'
_chemical_formula_weight 338.71
_chemical_name_systematic
;
1<i>H</i>-Imidazo[4,5-<i>f</i>][1,10]phenanthrolin-7-ium perchlorate
monohydrate
;
_space_group_IT_number 14
_symmetry_cell_setting monoclinic
_symmetry_space_group_name_Hall '-P 2ybc'
_symmetry_space_group_name_H-M 'P 1 21/c 1'
_atom_sites_solution_hydrogens geom
_atom_sites_solution_primary direct
_atom_sites_solution_secondary difmap
_audit_creation_method SHELXL-97
_cell_angle_alpha 90.00
_cell_angle_beta 90.179(3)
_cell_angle_gamma 90.00
_cell_formula_units_Z 4
_cell_length_a 11.401(2)
_cell_length_b 18.475(3)
_cell_length_c 6.7163(13)
_cell_measurement_reflns_used 2521
_cell_measurement_temperature 298(2)
_cell_measurement_theta_max 25.19
_cell_measurement_theta_min 1.79
_cell_volume 1414.7(4)
_computing_cell_refinement 'SAINT (Bruker, 2005)'
_computing_data_collection 'APEX2 (Bruker, 2005)'
_computing_data_reduction 'SAINT (Bruker, 2005)'
_computing_molecular_graphics 'SHELXTL (Sheldrick, 2008)'
_computing_publication_material 'SHELXL97 (Sheldrick, 2008)'
_computing_structure_refinement 'SHELXL97 (Sheldrick, 2008)'
_computing_structure_solution 'SHELXS97 (Sheldrick, 2008)'
_diffrn_ambient_temperature 298(2)
_diffrn_measured_fraction_theta_full 0.996
_diffrn_measured_fraction_theta_max 0.996
_diffrn_measurement_device_type 'Bruker APEXII area-detector'
_diffrn_measurement_method '\f and \w'
_diffrn_radiation_monochromator graphite
_diffrn_radiation_source 'fine-focus sealed tube'
_diffrn_radiation_type MoK\a
_diffrn_radiation_wavelength 0.71073
_diffrn_reflns_av_R_equivalents 0.0312
_diffrn_reflns_av_sigmaI/netI 0.0365
_diffrn_reflns_limit_h_max 11
_diffrn_reflns_limit_h_min -13
_diffrn_reflns_limit_k_max 22
_diffrn_reflns_limit_k_min -21
_diffrn_reflns_limit_l_max 8
_diffrn_reflns_limit_l_min -7
_diffrn_reflns_number 7051
_diffrn_reflns_theta_full 25.19
_diffrn_reflns_theta_max 25.19
_diffrn_reflns_theta_min 1.79
_diffrn_standards_interval_count 0
_diffrn_standards_interval_time 0
_diffrn_standards_number 0
_exptl_absorpt_coefficient_mu 0.304
_exptl_absorpt_correction_T_max 0.9501
_exptl_absorpt_correction_T_min 0.9143
_exptl_absorpt_correction_type multi-scan
_exptl_absorpt_process_details '(SADABS; Bruker, 2005)'
_exptl_crystal_colour colorless
_exptl_crystal_density_diffrn 1.590
_exptl_crystal_density_method 'not measured'
_exptl_crystal_description block
_exptl_crystal_F_000 696
_exptl_crystal_size_max 0.30
_exptl_crystal_size_mid 0.26
_exptl_crystal_size_min 0.17
_refine_diff_density_max 0.408
_refine_diff_density_min -0.391
_refine_ls_extinction_method none
_refine_ls_goodness_of_fit_ref 1.010
_refine_ls_hydrogen_treatment constr
_refine_ls_matrix_type full
_refine_ls_number_parameters 208
_refine_ls_number_reflns 2534
_refine_ls_number_restraints 3
_refine_ls_restrained_S_all 1.009
_refine_ls_R_factor_all 0.0809
_refine_ls_R_factor_gt 0.0568
_refine_ls_shift/su_max 0.000
_refine_ls_shift/su_mean 0.000
_refine_ls_structure_factor_coef Fsqd
_refine_ls_weighting_details 'calc w=1/[\s^2^(Fo^2^)+(0.1261P)^2^+0.1912P] where P=(Fo^2^+2Fc^2^)/3'
_refine_ls_weighting_scheme calc
_refine_ls_wR_factor_gt 0.1665
_refine_ls_wR_factor_ref 0.1974
_reflns_number_gt 1734
_reflns_number_total 2534
_reflns_threshold_expression I>2\s(I)
_cod_data_source_file lh2890.cif
_cod_data_source_block I
_cod_original_sg_symbol_H-M 'P 21/c'
_cod_database_code 2223472
_cod_database_fobs_code 2223472

loop_
_symmetry_equiv_pos_as_xyz
'x, y, z'
'-x, y+1/2, -z+1/2'
'-x, -y, -z'
'x, -y-1/2, z-1/2'

loop_
_atom_site_type_symbol
_atom_site_label
_atom_site_fract_x
_atom_site_fract_y
_atom_site_fract_z
_atom_site_U_iso_or_equiv
_atom_site_adp_type
_atom_site_calc_flag
_atom_site_refinement_flags
_atom_site_occupancy
_atom_site_disorder_assembly
_atom_site_disorder_group
N N1 0.7565(2) 0.41426(15) 0.3687(4) 0.0563(7) Uani d . 1 . .
N N2 0.5235(2) 0.38399(13) 0.3439(4) 0.0494(7) Uani d . 1 . .
H H2A 0.5510 0.4273 0.3390 0.059 Uiso calc R 1 . .
N N3 0.8115(3) 0.14741(15) 0.3782(4) 0.0539(7) Uani d . 1 . .
H H3A 0.8855 0.1388 0.3832 0.065 Uiso calc R 1 . .
N N4 0.6190(3) 0.12600(14) 0.3669(4) 0.0537(7) Uani d . 1 . .
C C1 0.4079(3) 0.37511(19) 0.3383(5) 0.0583(9) Uani d . 1 . .
H H1 0.3590 0.4153 0.3301 0.070 Uiso calc R 1 . .
C C2 0.3602(3) 0.30690(19) 0.3445(5) 0.0577(9) Uani d . 1 . .
H H2 0.2792 0.3008 0.3435 0.069 Uiso calc R 1 . .
C C3 0.4328(3) 0.24803(18) 0.3521(4) 0.0508(8) Uani d . 1 . .
H H3 0.4011 0.2016 0.3527 0.061 Uiso calc R 1 . .
C C4 0.5552(2) 0.25749(16) 0.3589(4) 0.0423(7) Uani d . 1 . .
C C5 0.5997(2) 0.32858(16) 0.3569(4) 0.0424(7) Uani d . 1 . .
C C6 0.7246(3) 0.34396(16) 0.3670(4) 0.0437(7) Uani d . 1 . .
C C7 0.8053(3) 0.28627(17) 0.3736(4) 0.0463(7) Uani d . 1 . .
C C8 0.9257(3) 0.3041(2) 0.3816(5) 0.0575(9) Uani d . 1 . .
H H8 0.9826 0.2681 0.3859 0.069 Uiso calc R 1 . .
C C9 0.9563(3) 0.3750(2) 0.3827(5) 0.0676(10) Uani d . 1 . .
H H9 1.0350 0.3880 0.3883 0.081 Uiso calc R 1 . .
C C10 0.8704(3) 0.4282(2) 0.3753(5) 0.0656(10) Uani d . 1 . .
H H10 0.8942 0.4763 0.3751 0.079 Uiso calc R 1 . .
C C11 0.7577(3) 0.21528(16) 0.3725(4) 0.0462(7) Uani d . 1 . .
C C12 0.6393(3) 0.20018(16) 0.3648(4) 0.0451(7) Uani d . 1 . .
C C13 0.7259(3) 0.09872(19) 0.3745(5) 0.0584(9) Uani d . 1 . .
H H13 0.7402 0.0492 0.3770 0.070 Uiso calc R 1 . .
Cl Cl1 0.15290(7) 0.11627(5) 0.40411(14) 0.0643(4) Uani d . 1 . .
O O1 0.2077(4) 0.07296(19) 0.5458(6) 0.1414(17) Uani d . 1 . .
O O2 0.2199(3) 0.1137(2) 0.2286(6) 0.1356(15) Uani d . 1 . .
O O3 0.0402(2) 0.08894(19) 0.3635(5) 0.0990(10) Uani d . 1 . .
O O4 0.1451(3) 0.18729(16) 0.4828(6) 0.1099(12) Uani d . 1 . .
O O1W 0.4428(2) 0.02582(13) 0.2434(5) 0.0871(9) Uani d D 1 . .
H H1WB 0.4934 0.0564 0.2771 0.131 Uiso d RD 1 . .
H H1WA 0.3755 0.0409 0.2713 0.131 Uiso d RD 1 . .

loop_
_atom_site_aniso_label
_atom_site_aniso_U_11
_atom_site_aniso_U_22
_atom_site_aniso_U_33
_atom_site_aniso_U_12
_atom_site_aniso_U_13
_atom_site_aniso_U_23
N1 0.0558(17) 0.0523(17) 0.0608(16) -0.0063(13) -0.0055(13) 0.0023(12)
N2 0.0472(15) 0.0436(15) 0.0572(16) 0.0054(11) -0.0031(12) 0.0011(11)
N3 0.0536(16) 0.0575(17) 0.0506(15) 0.0156(14) 0.0007(12) 0.0021(12)
N4 0.0655(18) 0.0469(16) 0.0488(15) 0.0036(13) 0.0019(13) 0.0006(11)
C1 0.050(2) 0.064(2) 0.061(2) 0.0124(16) -0.0055(15) -0.0016(15)
C2 0.0421(17) 0.069(2) 0.062(2) 0.0021(16) -0.0014(15) -0.0016(16)
C3 0.0482(18) 0.057(2) 0.0470(17) -0.0054(15) -0.0012(13) 0.0004(14)
C4 0.0434(17) 0.0471(17) 0.0364(15) -0.0003(13) 0.0031(12) -0.0003(12)
C5 0.0421(16) 0.0479(17) 0.0372(15) 0.0035(13) -0.0024(12) 0.0004(12)
C6 0.0469(17) 0.0445(17) 0.0396(15) -0.0030(13) -0.0012(12) 0.0032(11)
C7 0.0434(16) 0.057(2) 0.0381(15) 0.0013(14) 0.0004(12) 0.0020(12)
C8 0.0431(18) 0.071(2) 0.0581(19) 0.0031(16) -0.0005(14) 0.0023(16)
C9 0.044(2) 0.086(3) 0.074(2) -0.0140(18) -0.0041(17) 0.0049(19)
C10 0.062(2) 0.059(2) 0.076(2) -0.0161(18) -0.0063(18) 0.0054(17)
C11 0.0507(18) 0.0493(19) 0.0386(15) 0.0098(14) 0.0016(13) 0.0023(12)
C12 0.0511(18) 0.0476(18) 0.0366(15) 0.0031(14) 0.0033(12) 0.0001(12)
C13 0.078(2) 0.0406(18) 0.0570(19) 0.0052(18) -0.0009(17) -0.0016(14)
Cl1 0.0453(5) 0.0575(6) 0.0902(7) 0.0079(4) -0.0048(4) -0.0043(4)
O1 0.157(4) 0.089(2) 0.178(4) 0.033(2) -0.096(3) 0.005(2)
O2 0.100(3) 0.167(4) 0.140(3) -0.013(2) 0.059(2) -0.016(3)
O3 0.0470(15) 0.117(2) 0.133(3) -0.0055(15) -0.0056(16) -0.028(2)
O4 0.107(3) 0.0571(18) 0.166(3) 0.0161(16) -0.005(2) -0.0134(19)
O1W 0.0592(16) 0.0560(16) 0.146(3) -0.0021(12) 0.0052(16) -0.0208(15)

loop_
_atom_type_symbol
_atom_type_description
_atom_type_scat_dispersion_real
_atom_type_scat_dispersion_imag
_atom_type_scat_source
C C 0.0033 0.0016 'International Tables Vol C Tables 4.2.6.8 and 6.1.1.4'
H H 0.0000 0.0000 'International Tables Vol C Tables 4.2.6.8 and 6.1.1.4'
Cl Cl 0.1484 0.1585 'International Tables Vol C Tables 4.2.6.8 and 6.1.1.4'
N N 0.0061 0.0033 'International Tables Vol C Tables 4.2.6.8 and 6.1.1.4'
O O 0.0106 0.0060 'International Tables Vol C Tables 4.2.6.8 and 6.1.1.4'

loop_
_geom_angle_atom_site_label_1
_geom_angle_atom_site_label_2
_geom_angle_atom_site_label_3
_geom_angle_site_symmetry_1
_geom_angle_site_symmetry_3
_geom_angle
_geom_angle_publ_flag
C10 N1 C6 . . 116.9(3) ?
C1 N2 C5 . . 123.2(3) ?
C1 N2 H2A . . 118.4 ?
C5 N2 H2A . . 118.4 ?
C13 N3 C11 . . 106.6(3) ?
C13 N3 H3A . . 126.7 ?
C11 N3 H3A . . 126.7 ?
C13 N4 C12 . . 102.9(3) ?
N2 C1 C2 . . 120.3(3) ?
N2 C1 H1 . . 119.8 ?
C2 C1 H1 . . 119.8 ?
C3 C2 C1 . . 119.4(3) ?
C3 C2 H2 . . 120.3 ?
C1 C2 H2 . . 120.3 ?
C2 C3 C4 . . 120.2(3) ?
C2 C3 H3 . . 119.9 ?
C4 C3 H3 . . 119.9 ?
C3 C4 C5 . . 118.2(3) ?
C3 C4 C12 . . 125.0(3) ?
C5 C4 C12 . . 116.8(3) ?
N2 C5 C4 . . 118.6(3) ?
N2 C5 C6 . . 119.1(3) ?
C4 C5 C6 . . 122.3(3) ?
N1 C6 C7 . . 123.5(3) ?
N1 C6 C5 . . 116.9(3) ?
C7 C6 C5 . . 119.5(3) ?
C6 C7 C8 . . 117.3(3) ?
C6 C7 C11 . . 116.7(3) ?
C8 C7 C11 . . 126.0(3) ?
C9 C8 C7 . . 118.4(3) ?
C9 C8 H8 . . 120.8 ?
C7 C8 H8 . . 120.8 ?
C8 C9 C10 . . 120.2(3) ?
C8 C9 H9 . . 119.9 ?
C10 C9 H9 . . 119.9 ?
N1 C10 C9 . . 123.7(3) ?
N1 C10 H10 . . 118.1 ?
C9 C10 H10 . . 118.1 ?
C12 C11 N3 . . 104.4(3) ?
C12 C11 C7 . . 124.2(3) ?
N3 C11 C7 . . 131.4(3) ?
C11 C12 N4 . . 111.2(3) ?
C11 C12 C4 . . 120.5(3) ?
N4 C12 C4 . . 128.3(3) ?
N4 C13 N3 . . 114.9(3) ?
N4 C13 H13 . . 122.6 ?
N3 C13 H13 . . 122.6 ?
O1 Cl1 O3 . . 109.5(2) ?
O1 Cl1 O2 . . 108.1(3) ?
O3 Cl1 O2 . . 108.9(2) ?
O1 Cl1 O4 . . 107.8(2) ?
O3 Cl1 O4 . . 110.2(2) ?
O2 Cl1 O4 . . 112.2(2) ?
H1WB O1W H1WA . . 110.3 ?

loop_
_geom_bond_atom_site_label_1
_geom_bond_atom_site_label_2
_geom_bond_site_symmetry_2
_geom_bond_distance
_geom_bond_publ_flag
N1 C10 . 1.324(4) ?
N1 C6 . 1.349(4) ?
N2 C1 . 1.329(4) ?
N2 C5 . 1.345(4) ?
N2 H2A . 0.8600 ?
N3 C13 . 1.327(4) ?
N3 C11 . 1.396(4) ?
N3 H3A . 0.8600 ?
N4 C13 . 1.320(4) ?
N4 C12 . 1.390(4) ?
C1 C2 . 1.373(5) ?
C1 H1 . 0.9300 ?
C2 C3 . 1.367(5) ?
C2 H2 . 0.9300 ?
C3 C4 . 1.408(4) ?
C3 H3 . 0.9300 ?
C4 C5 . 1.408(4) ?
C4 C12 . 1.429(4) ?
C5 C6 . 1.454(4) ?
C6 C7 . 1.408(4) ?
C7 C8 . 1.413(4) ?
C7 C11 . 1.419(4) ?
C8 C9 . 1.355(5) ?
C8 H8 . 0.9300 ?
C9 C10 . 1.388(5) ?
C9 H9 . 0.9300 ?
C10 H10 . 0.9300 ?
C11 C12 . 1.379(4) ?
C13 H13 . 0.9300 ?
Cl1 O1 . 1.390(3) ?
Cl1 O3 . 1.406(3) ?
Cl1 O2 . 1.407(4) ?
Cl1 O4 . 1.417(3) ?
O1W H1WB . 0.8379 ?
O1W H1WA . 0.8377 ?

loop_
_geom_hbond_atom_site_label_D
_geom_hbond_atom_site_label_H
_geom_hbond_atom_site_label_A
_geom_hbond_site_symmetry_A
_geom_hbond_distance_DH
_geom_hbond_distance_HA
_geom_hbond_distance_DA
_geom_hbond_angle_DHA
N2 H2A O1W 2_655 0.86 1.90 2.713(4) 156.1
N3 H3A O3 1_655 0.86 1.99 2.825(4) 162.0
O1W H1WB N4 . 0.84 2.02 2.852(4) 177.1
O1W H1WA O2 . 0.84 2.25 3.018(5) 153.5

loop_
_cod_related_entry_id
_cod_related_entry_database
_cod_related_entry_code
1 ChemSpider 30655894
